data_4083602
loop_
_publ_author_name
'Olaru, Marian'
'Beckmann, Jens'
'Ra\,t, Ciprian I.'

_publ_section_title
;
 Polyfluorinated Functionalizedm-Terphenyls. New Substituents and Ligands
 in Organometallic Synthesis
;
_journal_issue 12
_journal_name_full Organometallics
_journal_page_first 3012
_journal_paper_doi 10.1021/om500244y
_journal_volume 33
_journal_year 2014
_chemical_compound_source 'synthesis as described'
_chemical_formula_moiety 'C52 H10 F30 N2'
_chemical_formula_sum 'C52 H10 F30 N2'
_chemical_formula_weight 1232.62
_chemical_melting_point_gt 568
_chemical_melting_point_lt 570
_chemical_name_systematic
;
 (NE)-2,4,6-tris(pentafluorophenyl)-N-(3-{[2,4,6-
tris(pentafluorophenyl)phenyl]imino}butan-2-ylidene)aniline
;
_space_group_IT_number 2
_symmetry_cell_setting triclinic
_symmetry_Int_Tables_number 2
_symmetry_space_group_name_Hall '-P 1'
_symmetry_space_group_name_H-M 'P -1'
_atom_sites_solution_hydrogens geom
_atom_sites_solution_primary direct
_atom_sites_solution_secondary difmap
_audit_creation_date 2012-05-31T14:39:29-00:00
_audit_creation_method 'WinGX routine CIF_UPDATE'
_cell_angle_alpha 98.275(2)
_cell_angle_beta 96.412(2)
_cell_angle_gamma 108.555(2)
_cell_formula_units_Z 1
_cell_length_a 7.9614(8)
_cell_length_b 12.4279(13)
_cell_length_c 12.8449(14)
_cell_measurement_reflns_used 3637
_cell_measurement_temperature 298(2)
_cell_measurement_theta_max 26.72
_cell_measurement_theta_min 2.61
_cell_measurement_wavelength 0.71073
_cell_volume 1175.4(2)
_computing_cell_refinement 'Bruker SMART'
_computing_data_collection 'SMART (Bruker, 2000)'
_computing_data_reduction 'SAINT (Bruker, 2001)'
_computing_molecular_graphics 'Diamond (Brandenburg, 2009)'
_computing_publication_material
;
WinGX publication routines (Farrugia, 1999)
;
_computing_structure_refinement 'SHELXL-97 (Sheldrick, 2008)'
_computing_structure_solution 'SHELXL-97 (Sheldrick, 2008)'
_diffrn_ambient_temperature 298(2)
_diffrn_measured_fraction_theta_full 0.997
_diffrn_measured_fraction_theta_max 0.997
_diffrn_measurement_device_type 'CCD area detector'
_diffrn_measurement_method 'phi and omega scans'
_diffrn_radiation_monochromator graphite
_diffrn_radiation_source 'fine-focus sealed tube'
_diffrn_radiation_type MoK\a
_diffrn_radiation_wavelength 0.71073
_diffrn_reflns_av_R_equivalents 0.0379
_diffrn_reflns_av_unetI/netI 0.0502
_diffrn_reflns_limit_h_max 9
_diffrn_reflns_limit_h_min -9
_diffrn_reflns_limit_k_max 14
_diffrn_reflns_limit_k_min -14
_diffrn_reflns_limit_l_max 15
_diffrn_reflns_limit_l_min -15
_diffrn_reflns_number 11295
_diffrn_reflns_theta_full 25.01
_diffrn_reflns_theta_max 25.01
_diffrn_reflns_theta_min 1.63
_exptl_absorpt_coefficient_mu 0.186
_exptl_absorpt_correction_T_max 0.9673
_exptl_absorpt_correction_T_min 0.9259
_exptl_absorpt_correction_type multi-scan
_exptl_absorpt_process_details 'SADABS (Bruker, 2000)'
_exptl_crystal_colour yellow
_exptl_crystal_density_diffrn 1.741
_exptl_crystal_density_method 'not measured'
_exptl_crystal_description block
_exptl_crystal_F_000 606
_exptl_crystal_size_max 0.42
_exptl_crystal_size_mid 0.31
_exptl_crystal_size_min 0.18
_refine_diff_density_max 0.221
_refine_diff_density_min -0.233
_refine_diff_density_rms 0.05
_refine_ls_extinction_method none
_refine_ls_goodness_of_fit_ref 1.185
_refine_ls_hydrogen_treatment constr
_refine_ls_matrix_type full
_refine_ls_number_parameters 380
_refine_ls_number_reflns 4122
_refine_ls_number_restraints 0
_refine_ls_restrained_S_all 1.185
_refine_ls_R_factor_all 0.1217
_refine_ls_R_factor_gt 0.0861
_refine_ls_shift/su_max 0
_refine_ls_shift/su_mean 0
_refine_ls_structure_factor_coef Fsqd
_refine_ls_weighting_details 'calc w=1/[\s^2^(Fo^2^)+(0.0431P)^2^+1.4388P] where P=(Fo^2^+2Fc^2^)/3'
_refine_ls_weighting_scheme calc
_refine_ls_wR_factor_gt 0.1596
_refine_ls_wR_factor_ref 0.1736
_reflns_number_gt 3006
_reflns_number_total 4122
_reflns_threshold_expression >2sigma(I)
_cod_data_source_file om500244y_si_002.cif
_cod_data_source_block compound_9_CSD_939239_208alb
_cod_depositor_comments
;
The following automatic conversions were performed:

'_symmetry_cell_setting' value 'Triclinic' changed to 'triclinic'
according to
/usr/data/users/saulius/crontab/automatic-downloads/rss-feeds/ACS/lib/dictionaries/cif_core.dic
dictionary named 'cif_core.dic' version 2.4.2 from 2011-04-26.

Automatic conversion script
Id: cif_fix_values 2281 2013-09-26 08:29:07Z andrius 

 Adding full bibliography for 4083599--4083604.cif.
;
_cod_original_sg_symbol_H-M P-1
_cod_database_code 4083602

loop_
_symmetry_equiv_pos_as_xyz
'x, y, z'
'-x, -y, -z'

loop_
_atom_site_label
_atom_site_type_symbol
_atom_site_fract_x
_atom_site_fract_y
_atom_site_fract_z
_atom_site_U_iso_or_equiv
_atom_site_adp_type
_atom_site_occupancy
_atom_site_symmetry_multiplicity
_atom_site_calc_flag
_atom_site_refinement_flags
C1 C 0.8276(8) 0.5519(5) 0.9204(4) 0.095(2) Uani 1 1 d .
H1A H 0.7383 0.5117 0.8584 0.142 Uiso 1 1 calc R
H1B H 0.9114 0.6196 0.9042 0.142 Uiso 1 1 calc R
H1C H 0.7703 0.5741 0.9777 0.142 Uiso 1 1 calc R
C2 C 0.9243(5) 0.4749(4) 0.9528(3) 0.0433(10) Uani 1 1 d .
C3 C 0.7596(5) 0.3143(3) 0.8204(3) 0.0407(10) Uani 1 1 d .
C4 C 0.7862(5) 0.3382(3) 0.7183(3) 0.0409(10) Uani 1 1 d .
C5 C 0.6493(5) 0.2788(3) 0.6328(3) 0.0422(10) Uani 1 1 d .
H5 H 0.6641 0.2948 0.5652 0.051 Uiso 1 1 calc R
C6 C 0.4924(5) 0.1969(3) 0.6445(3) 0.0396(10) Uani 1 1 d .
C7 C 0.4718(6) 0.1716(3) 0.7438(3) 0.0439(10) Uani 1 1 d .
H7 H 0.3671 0.1154 0.7522 0.053 Uiso 1 1 calc R
C8 C 0.6045(6) 0.2284(3) 0.8318(3) 0.0432(10) Uani 1 1 d .
C9 C 0.9560(5) 0.4218(4) 0.7010(3) 0.0458(11) Uani 1 1 d .
C10 C 1.1220(6) 0.4120(4) 0.7312(4) 0.0582(13) Uani 1 1 d .
C11 C 1.2794(7) 0.4877(6) 0.7144(5) 0.0791(17) Uani 1 1 d .
C12 C 1.2737(8) 0.5769(6) 0.6641(5) 0.0855(19) Uani 1 1 d .
C13 C 1.1113(9) 0.5890(5) 0.6314(4) 0.0728(15) Uani 1 1 d .
C14 C 0.9560(6) 0.5115(4) 0.6492(4) 0.0522(12) Uani 1 1 d .
C15 C 0.3500(5) 0.1361(4) 0.5476(3) 0.0406(10) Uani 1 1 d .
C16 C 0.2891(6) 0.1974(4) 0.4802(3) 0.0470(11) Uani 1 1 d .
C17 C 0.1686(6) 0.1434(5) 0.3871(3) 0.0558(13) Uani 1 1 d .
C18 C 0.1016(6) 0.0246(5) 0.3617(3) 0.0582(13) Uani 1 1 d .
C19 C 0.1555(6) -0.0381(4) 0.4297(4) 0.0551(12) Uani 1 1 d .
C20 C 0.2792(6) 0.0181(4) 0.5204(3) 0.0469(11) Uani 1 1 d .
C21 C 0.5804(6) 0.1977(4) 0.9387(3) 0.0492(11) Uani 1 1 d .
C22 C 0.4413(8) 0.2118(5) 0.9880(4) 0.0716(16) Uani 1 1 d .
C23 C 0.4144(11) 0.1800(6) 1.0851(5) 0.094(2) Uani 1 1 d .
C24 C 0.5252(12) 0.1352(5) 1.1363(4) 0.092(2) Uani 1 1 d .
C25 C 0.6646(9) 0.1207(4) 1.0912(5) 0.0767(18) Uani 1 1 d .
C26 C 0.6897(7) 0.1509(4) 0.9923(4) 0.0630(14) Uani 1 1 d .
F1 F 1.1316(4) 0.3235(3) 0.7773(2) 0.0810(9) Uani 1 1 d .
F2 F 1.4355(4) 0.4738(4) 0.7448(3) 0.1257(15) Uani 1 1 d .
F3 F 1.4250(5) 0.6522(4) 0.6469(3) 0.1398(17) Uani 1 1 d .
F4 F 1.1065(5) 0.6751(3) 0.5799(3) 0.1113(13) Uani 1 1 d .
F5 F 0.8018(4) 0.5271(2) 0.6171(2) 0.0752(9) Uani 1 1 d .
F6 F 0.3444(4) 0.3129(2) 0.5042(2) 0.0691(8) Uani 1 1 d .
F7 F 0.1138(4) 0.2053(3) 0.3227(2) 0.0862(10) Uani 1 1 d .
F8 F -0.0170(4) -0.0286(3) 0.2735(2) 0.0892(10) Uani 1 1 d .
F9 F 0.0853(4) -0.1537(2) 0.4083(2) 0.0848(10) Uani 1 1 d .
F10 F 0.3321(4) -0.0473(2) 0.5817(2) 0.0705(8) Uani 1 1 d .
F11 F 0.3276(6) 0.2550(4) 0.9410(3) 0.1120(14) Uani 1 1 d .
F12 F 0.2760(8) 0.1939(5) 1.1291(3) 0.161(2) Uani 1 1 d .
F13 F 0.4978(7) 0.1022(4) 1.2292(3) 0.1438(18) Uani 1 1 d .
F14 F 0.7735(6) 0.0735(3) 1.1384(3) 0.1287(16) Uani 1 1 d .
F15 F 0.8223(4) 0.1304(3) 0.9480(3) 0.0923(10) Uani 1 1 d .
N1 N 0.8944(5) 0.3715(3) 0.9107(3) 0.0466(9) Uani 1 1 d .

loop_
_atom_site_aniso_label
_atom_site_aniso_U_11
_atom_site_aniso_U_22
_atom_site_aniso_U_33
_atom_site_aniso_U_23
_atom_site_aniso_U_13
_atom_site_aniso_U_12
C1 0.108(5) 0.081(4) 0.083(4) -0.041(3) -0.056(4) 0.064(4)
C2 0.042(2) 0.044(3) 0.035(2) -0.0048(19) -0.0091(19) 0.014(2)
C3 0.046(3) 0.031(2) 0.037(2) -0.0029(18) -0.0113(19) 0.013(2)
C4 0.041(2) 0.036(2) 0.039(2) -0.0020(18) -0.0067(19) 0.0112(19)
C5 0.049(3) 0.044(2) 0.028(2) 0.0005(18) -0.0025(18) 0.014(2)
C6 0.037(2) 0.037(2) 0.036(2) 0.0017(18) -0.0049(18) 0.0056(19)
C7 0.045(2) 0.040(2) 0.037(2) 0.0049(19) -0.0037(19) 0.006(2)
C8 0.052(3) 0.040(2) 0.030(2) 0.0026(18) -0.0074(19) 0.012(2)
C9 0.039(3) 0.046(3) 0.035(2) -0.009(2) -0.0080(19) 0.002(2)
C10 0.050(3) 0.061(3) 0.047(3) -0.006(2) -0.009(2) 0.009(3)
C11 0.039(3) 0.104(5) 0.068(4) -0.015(3) -0.001(3) 0.006(3)
C12 0.063(4) 0.081(4) 0.080(4) -0.009(3) 0.026(3) -0.014(4)
C13 0.082(4) 0.064(4) 0.061(3) 0.010(3) 0.024(3) 0.006(3)
C14 0.053(3) 0.050(3) 0.046(3) 0.003(2) 0.008(2) 0.010(2)
C15 0.035(2) 0.052(3) 0.027(2) 0.0039(19) 0.0009(17) 0.008(2)
C16 0.044(3) 0.052(3) 0.036(2) 0.001(2) -0.0018(19) 0.009(2)
C17 0.042(3) 0.087(4) 0.035(2) 0.010(3) -0.005(2) 0.021(3)
C18 0.039(3) 0.085(4) 0.034(3) -0.013(3) -0.008(2) 0.014(3)
C19 0.046(3) 0.056(3) 0.047(3) -0.018(2) -0.004(2) 0.011(2)
C20 0.041(2) 0.059(3) 0.037(2) 0.003(2) -0.0039(19) 0.019(2)
C21 0.061(3) 0.041(2) 0.033(2) -0.0017(19) -0.013(2) 0.011(2)
C22 0.112(5) 0.084(4) 0.035(3) 0.017(3) 0.012(3) 0.052(4)
C23 0.144(6) 0.105(5) 0.052(4) 0.018(3) 0.037(4) 0.061(5)
C24 0.150(7) 0.082(4) 0.039(3) 0.012(3) -0.001(4) 0.037(5)
C25 0.104(5) 0.050(3) 0.055(4) 0.017(3) -0.036(3) 0.011(3)
C26 0.062(3) 0.054(3) 0.061(3) 0.008(3) -0.015(3) 0.013(3)
F1 0.067(2) 0.091(2) 0.080(2) 0.0025(18) -0.0138(16) 0.0343(17)
F2 0.045(2) 0.184(4) 0.124(3) -0.003(3) -0.0050(19) 0.026(2)
F3 0.084(3) 0.150(4) 0.131(3) 0.004(3) 0.043(2) -0.034(2)
F4 0.130(3) 0.081(2) 0.117(3) 0.037(2) 0.055(2) 0.009(2)
F5 0.074(2) 0.074(2) 0.088(2) 0.0359(17) 0.0143(16) 0.0295(16)
F6 0.078(2) 0.0550(17) 0.0620(17) 0.0128(14) -0.0114(15) 0.0133(15)
F7 0.087(2) 0.119(3) 0.0523(17) 0.0200(17) -0.0164(15) 0.042(2)
F8 0.0668(19) 0.118(3) 0.0520(17) -0.0289(17) -0.0331(14) 0.0232(18)
F9 0.072(2) 0.0611(19) 0.090(2) -0.0319(16) -0.0202(17) 0.0111(16)
F10 0.078(2) 0.0517(16) 0.0675(18) -0.0008(14) -0.0204(15) 0.0193(14)
F11 0.151(3) 0.168(4) 0.079(2) 0.056(2) 0.049(2) 0.115(3)
F12 0.243(6) 0.220(5) 0.090(3) 0.067(3) 0.097(4) 0.137(5)
F13 0.250(5) 0.135(3) 0.045(2) 0.044(2) 0.020(3) 0.054(3)
F14 0.142(3) 0.120(3) 0.114(3) 0.061(3) -0.043(3) 0.034(3)
F15 0.078(2) 0.095(2) 0.114(3) 0.043(2) -0.002(2) 0.0377(19)
N1 0.053(2) 0.039(2) 0.0345(19) -0.0047(16) -0.0152(16) 0.0099(17)

loop_
_atom_type_symbol
_atom_type_description
_atom_type_scat_dispersion_real
_atom_type_scat_dispersion_imag
_atom_type_scat_source
C C 0.0033 0.0016 'International Tables Vol C Tables 4.2.6.8 and 6.1.1.4'
H H 0 0 'International Tables Vol C Tables 4.2.6.8 and 6.1.1.4'
N N 0.0061 0.0033 'International Tables Vol C Tables 4.2.6.8 and 6.1.1.4'
F F 0.0171 0.0103 'International Tables Vol C Tables 4.2.6.8 and 6.1.1.4'

loop_
_geom_angle_atom_site_label_1
_geom_angle_atom_site_label_2
_geom_angle_atom_site_label_3
_geom_angle
_geom_angle_site_symmetry_3
C2 C1 H1A 109.5 .
C2 C1 H1B 109.5 .
H1A C1 H1B 109.5 .
C2 C1 H1C 109.5 .
H1A C1 H1C 109.5 .
H1B C1 H1C 109.5 .
N1 C2 C1 127.2(4) .
N1 C2 C2 115.8(4) 2_767
C1 C2 C2 117.0(5) 2_767
C8 C3 C4 119.8(3) .
C8 C3 N1 119.3(4) .
C4 C3 N1 120.7(4) .
C5 C4 C3 118.0(4) .
C5 C4 C9 120.3(4) .
C3 C4 C9 121.7(3) .
C6 C5 C4 122.3(4) .
C6 C5 H5 118.9 .
C4 C5 H5 118.9 .
C7 C6 C5 118.9(4) .
C7 C6 C15 122.0(4) .
C5 C6 C15 119.1(4) .
C6 C7 C8 121.0(4) .
C6 C7 H7 119.5 .
C8 C7 H7 119.5 .
C7 C8 C3 119.8(4) .
C7 C8 C21 120.0(4) .
C3 C8 C21 120.1(3) .
C14 C9 C10 116.1(4) .
C14 C9 C4 121.4(4) .
C10 C9 C4 122.5(4) .
F1 C10 C11 117.5(5) .
F1 C10 C9 119.4(4) .
C11 C10 C9 123.1(5) .
F2 C11 C10 120.5(7) .
F2 C11 C12 120.5(6) .
C10 C11 C12 119.0(5) .
F3 C12 C11 120.3(7) .
F3 C12 C13 119.8(7) .
C11 C12 C13 119.9(5) .
F4 C13 C14 120.8(6) .
F4 C13 C12 119.5(6) .
C14 C13 C12 119.6(6) .
F5 C14 C13 117.6(5) .
F5 C14 C9 120.0(4) .
C13 C14 C9 122.3(5) .
C20 C15 C16 116.8(4) .
C20 C15 C6 122.0(4) .
C16 C15 C6 121.2(4) .
F6 C16 C15 120.4(4) .
F6 C16 C17 117.5(4) .
C15 C16 C17 122.0(4) .
F7 C17 C18 119.7(4) .
F7 C17 C16 120.7(5) .
C18 C17 C16 119.6(4) .
F8 C18 C19 120.4(5) .
F8 C18 C17 120.3(5) .
C19 C18 C17 119.3(4) .
F9 C19 C18 119.9(4) .
F9 C19 C20 120.3(4) .
C18 C19 C20 119.8(4) .
F10 C20 C15 120.2(4) .
F10 C20 C19 117.3(4) .
C15 C20 C19 122.5(4) .
C26 C21 C22 115.8(5) .
C26 C21 C8 122.7(5) .
C22 C21 C8 121.5(4) .
F11 C22 C23 118.4(6) .
F11 C22 C21 119.8(4) .
C23 C22 C21 121.8(5) .
F12 C23 C24 119.4(6) .
F12 C23 C22 119.6(6) .
C24 C23 C22 121.0(7) .
F13 C24 C23 121.3(8) .
F13 C24 C25 119.6(7) .
C23 C24 C25 119.2(6) .
F14 C25 C24 120.6(6) .
F14 C25 C26 119.6(7) .
C24 C25 C26 119.7(5) .
F15 C26 C21 119.4(5) .
F15 C26 C25 118.2(5) .
C21 C26 C25 122.4(6) .
C2 N1 C3 121.8(3) .

loop_
_geom_bond_atom_site_label_1
_geom_bond_atom_site_label_2
_geom_bond_distance
_geom_bond_site_symmetry_2
C1 C2 1.481(6) .
C1 H1A 0.96 .
C1 H1B 0.96 .
C1 H1C 0.96 .
C2 N1 1.256(5) .
C2 C2 1.513(7) 2_767
C3 C8 1.391(6) .
C3 C4 1.409(6) .
C3 N1 1.415(5) .
C4 C5 1.388(5) .
C4 C9 1.482(6) .
C5 C6 1.377(6) .
C5 H5 0.93 .
C6 C7 1.372(5) .
C6 C15 1.509(5) .
C7 C8 1.386(5) .
C7 H7 0.93 .
C8 C21 1.493(6) .
C9 C14 1.378(6) .
C9 C10 1.383(6) .
C10 F1 1.341(5) .
C10 C11 1.368(7) .
C11 F2 1.332(6) .
C11 C12 1.371(8) .
C12 F3 1.333(6) .
C12 C13 1.376(8) .
C13 F4 1.344(6) .
C13 C14 1.370(7) .
C14 F5 1.333(5) .
C15 C20 1.368(6) .
C15 C16 1.378(6) .
C16 F6 1.337(5) .
C16 C17 1.379(6) .
C17 F7 1.335(5) .
C17 C18 1.376(7) .
C18 F8 1.327(5) .
C18 C19 1.371(7) .
C19 F9 1.339(5) .
C19 C20 1.373(6) .
C20 F10 1.337(5) .
C21 C26 1.369(6) .
C21 C22 1.381(7) .
C22 F11 1.324(6) .
C22 C23 1.380(7) .
C23 F12 1.340(7) .
C23 C24 1.345(9) .
C24 F13 1.334(6) .
C24 C25 1.358(9) .
C25 F14 1.330(6) .
C25 C26 1.393(8) .
C26 F15 1.329(6) .

loop_
_geom_torsion_atom_site_label_1
_geom_torsion_atom_site_label_2
_geom_torsion_atom_site_label_3
_geom_torsion_atom_site_label_4
_geom_torsion
_geom_torsion_site_symmetry_1
C8 C3 C4 C5 3.8(6) .
N1 C3 C4 C5 179.6(4) .
C8 C3 C4 C9 -174.7(4) .
N1 C3 C4 C9 1.1(6) .
C3 C4 C5 C6 -1.3(6) .
C9 C4 C5 C6 177.3(4) .
C4 C5 C6 C7 -1.2(6) .
C4 C5 C6 C15 -180.0(4) .
C5 C6 C7 C8 1.1(6) .
C15 C6 C7 C8 179.9(4) .
C6 C7 C8 C3 1.5(6) .
C6 C7 C8 C21 -178.9(4) .
C4 C3 C8 C7 -4.0(6) .
N1 C3 C8 C7 -179.8(4) .
C4 C3 C8 C21 176.4(4) .
N1 C3 C8 C21 0.5(6) .
C5 C4 C9 C14 54.3(6) .
C3 C4 C9 C14 -127.2(4) .
C5 C4 C9 C10 -122.7(5) .
C3 C4 C9 C10 55.8(6) .
C14 C9 C10 F1 -176.7(4) .
C4 C9 C10 F1 0.4(6) .
C14 C9 C10 C11 2.0(7) .
C4 C9 C10 C11 179.1(4) .
F1 C10 C11 F2 -1.0(7) .
C9 C10 C11 F2 -179.8(5) .
F1 C10 C11 C12 177.8(5) .
C9 C10 C11 C12 -1.0(8) .
F2 C11 C12 F3 -1.4(9) .
C10 C11 C12 F3 179.8(5) .
F2 C11 C12 C13 178.8(5) .
C10 C11 C12 C13 0.0(9) .
F3 C12 C13 F4 1.7(8) .
C11 C12 C13 F4 -178.5(5) .
F3 C12 C13 C14 180.0(5) .
C11 C12 C13 C14 -0.2(9) .
F4 C13 C14 F5 -2.3(7) .
C12 C13 C14 F5 179.4(5) .
F4 C13 C14 C9 179.6(4) .
C12 C13 C14 C9 1.3(8) .
C10 C9 C14 F5 179.8(4) .
C4 C9 C14 F5 2.6(6) .
C10 C9 C14 C13 -2.1(7) .
C4 C9 C14 C13 -179.3(4) .
C7 C6 C15 C20 -52.1(6) .
C5 C6 C15 C20 126.7(4) .
C7 C6 C15 C16 130.0(4) .
C5 C6 C15 C16 -51.3(6) .
C20 C15 C16 F6 176.4(4) .
C6 C15 C16 F6 -5.6(6) .
C20 C15 C16 C17 -2.8(6) .
C6 C15 C16 C17 175.3(4) .
F6 C16 C17 F7 1.7(6) .
C15 C16 C17 F7 -179.1(4) .
F6 C16 C17 C18 -177.0(4) .
C15 C16 C17 C18 2.2(7) .
F7 C17 C18 F8 0.0(7) .
C16 C17 C18 F8 178.8(4) .
F7 C17 C18 C19 -178.5(4) .
C16 C17 C18 C19 0.2(7) .
F8 C18 C19 F9 -1.5(7) .
C17 C18 C19 F9 177.0(4) .
F8 C18 C19 C20 179.6(4) .
C17 C18 C19 C20 -1.9(7) .
C16 C15 C20 F10 179.8(4) .
C6 C15 C20 F10 1.8(6) .
C16 C15 C20 C19 1.1(6) .
C6 C15 C20 C19 -177.0(4) .
F9 C19 C20 F10 3.5(6) .
C18 C19 C20 F10 -177.6(4) .
F9 C19 C20 C15 -177.7(4) .
C18 C19 C20 C15 1.2(7) .
C7 C8 C21 C26 116.1(5) .
C3 C8 C21 C26 -64.3(6) .
C7 C8 C21 C22 -61.8(6) .
C3 C8 C21 C22 117.9(5) .
C26 C21 C22 F11 -179.0(5) .
C8 C21 C22 F11 -1.0(8) .
C26 C21 C22 C23 -0.3(8) .
C8 C21 C22 C23 177.7(5) .
F11 C22 C23 F12 -0.3(10) .
C21 C22 C23 F12 -179.0(6) .
F11 C22 C23 C24 179.7(6) .
C21 C22 C23 C24 0.9(10) .
F12 C23 C24 F13 1.3(10) .
C22 C23 C24 F13 -178.7(6) .
F12 C23 C24 C25 179.6(6) .
C22 C23 C24 C25 -0.4(10) .
F13 C24 C25 F14 0.3(9) .
C23 C24 C25 F14 -178.1(6) .
F13 C24 C25 C26 177.6(5) .
C23 C24 C25 C26 -0.8(9) .
C22 C21 C26 F15 177.4(4) .
C8 C21 C26 F15 -0.6(7) .
C22 C21 C26 C25 -0.9(7) .
C8 C21 C26 C25 -178.9(4) .
F14 C25 C26 F15 0.5(7) .
C24 C25 C26 F15 -176.9(5) .
F14 C25 C26 C21 178.8(4) .
C24 C25 C26 C21 1.5(8) .
C1 C2 N1 C3 1.8(8) .
C2 C2 N1 C3 -178.5(5) 2_767
C8 C3 N1 C2 -109.2(5) .
C4 C3 N1 C2 75.0(6) .
